data_7016638
loop_
_publ_author_name
'Han, Ying-Feng'
'Lin, Yue-Jian'
'Jin, Guo-Xin'

_publ_section_title
;
 Discrete half-sandwich Ir, Rh-based organometallic molecular boxes:
 synthesis, characterization, and their properties.
;
_journal_issue 40
_journal_name_full 'Dalton transactions (Cambridge, England : 2003)'
_journal_page_first 10370
_journal_page_last 10375
_journal_paper_doi 10.1039/c1dt10506j
_journal_volume 40
_journal_year 2011
_chemical_formula_sum 'C34 H34 Cl2 O4 Ru2'
_chemical_formula_weight 779.65
_chemical_name_systematic
;
?
;
_space_group_IT_number 15
_symmetry_cell_setting monoclinic
_symmetry_space_group_name_Hall '-C 2yc'
_symmetry_space_group_name_H-M 'C 1 2/c 1'
_atom_sites_solution_hydrogens geom
_atom_sites_solution_primary direct
_atom_sites_solution_secondary difmap
_audit_creation_method SHELXL-97
_cell_angle_alpha 90.00
_cell_angle_beta 92.223(6)
_cell_angle_gamma 90.00
_cell_formula_units_Z 8
_cell_length_a 39.475(15)
_cell_length_b 7.891(3)
_cell_length_c 19.526(7)
_cell_measurement_reflns_used 618
_cell_measurement_temperature 293(2)
_cell_measurement_theta_max 19.741
_cell_measurement_theta_min 2.825
_cell_volume 6078(4)
_computing_cell_refinement 'Bruker SMART'
_computing_data_collection 'Bruker SMART'
_computing_data_reduction 'Bruker SHELXTL'
_computing_molecular_graphics 'Bruker SHELXTL'
_computing_publication_material 'Bruker SHELXTL'
_computing_structure_refinement 'SHELXL-97 (Sheldrick, 1997)'
_computing_structure_solution 'SHELXS-97 (Sheldrick, 1990)'
_diffrn_ambient_temperature 293(2)
_diffrn_measured_fraction_theta_full 0.996
_diffrn_measured_fraction_theta_max 0.996
_diffrn_measurement_device_type 'CCD area detector'
_diffrn_measurement_method 'phi and omega scans'
_diffrn_radiation_monochromator graphite
_diffrn_radiation_source 'fine-focus sealed tube'
_diffrn_radiation_type MoK\a
_diffrn_radiation_wavelength 0.71073
_diffrn_reflns_av_R_equivalents 0.0800
_diffrn_reflns_av_sigmaI/netI 0.1976
_diffrn_reflns_limit_h_max 44
_diffrn_reflns_limit_h_min -46
_diffrn_reflns_limit_k_max 9
_diffrn_reflns_limit_k_min -9
_diffrn_reflns_limit_l_max 20
_diffrn_reflns_limit_l_min -23
_diffrn_reflns_number 12066
_diffrn_reflns_theta_full 25.01
_diffrn_reflns_theta_max 25.01
_diffrn_reflns_theta_min 2.07
_diffrn_standards_decay_% 3.23
_exptl_absorpt_coefficient_mu 1.208
_exptl_absorpt_correction_T_max 0.9095
_exptl_absorpt_correction_T_min 0.8686
_exptl_absorpt_correction_type multi-scan
_exptl_absorpt_process_details sadabs
_exptl_crystal_colour dark
_exptl_crystal_density_diffrn 1.704
_exptl_crystal_density_method 'not measured'
_exptl_crystal_description prism
_exptl_crystal_F_000 3136
_exptl_crystal_size_max 0.12
_exptl_crystal_size_mid 0.10
_exptl_crystal_size_min 0.08
_refine_diff_density_max 0.650
_refine_diff_density_min -0.577
_refine_diff_density_rms 0.091
_refine_ls_extinction_method none
_refine_ls_goodness_of_fit_ref 0.663
_refine_ls_hydrogen_treatment constr
_refine_ls_matrix_type full
_refine_ls_number_parameters 385
_refine_ls_number_reflns 5328
_refine_ls_number_restraints 0
_refine_ls_restrained_S_all 0.663
_refine_ls_R_factor_all 0.1063
_refine_ls_R_factor_gt 0.0424
_refine_ls_shift/su_max 0.005
_refine_ls_shift/su_mean 0.000
_refine_ls_structure_factor_coef Fsqd
_refine_ls_weighting_details 'calc w=1/[\s^2^(Fo^2^)+(0.0232P)^2^+0.0000P] where P=(Fo^2^+2Fc^2^)/3'
_refine_ls_weighting_scheme calc
_refine_ls_wR_factor_gt 0.0712
_refine_ls_wR_factor_ref 0.0789
_reflns_number_gt 2353
_reflns_number_total 5328
_reflns_threshold_expression >2sigma(I)
_cod_data_source_file c1dt10506j.txt
_cod_data_source_block 2c
_cod_depositor_comments
;
The following automatic conversions were performed:

'_symmetry_cell_setting' value 'Monoclinic' changed to 'monoclinic'
according to /home/saulius/struct/CIF-dictionaries/cif_core.dic
dictionary named 'cif_core.dic' version 2.4.1 from 2010-06-29.

Automatic conversion script
Id: cif_fix_values 1715 2011-07-08 13:25:40Z adriana 
;
_cod_original_sg_symbol_H-M C2/c
_cod_database_code 7016638

loop_
_symmetry_equiv_pos_as_xyz
'x, y, z'
'-x, y, -z+1/2'
'x+1/2, y+1/2, z'
'-x+1/2, y+1/2, -z+1/2'
'-x, -y, -z'
'x, -y, z-1/2'
'-x+1/2, -y+1/2, -z'
'x+1/2, -y+1/2, z-1/2'

loop_
_atom_site_label
_atom_site_type_symbol
_atom_site_fract_x
_atom_site_fract_y
_atom_site_fract_z
_atom_site_U_iso_or_equiv
_atom_site_adp_type
_atom_site_occupancy
_atom_site_symmetry_multiplicity
_atom_site_calc_flag
_atom_site_refinement_flags
Ru1 Ru 0.186339(14) 0.09904(7) 0.48096(3) 0.03654(18) Uani 1 1 d .
Ru2 Ru 0.081732(15) 0.43796(8) 0.12173(3) 0.0417(2) Uani 1 1 d .
O1 O 0.13735(10) 0.1182(5) 0.4462(2) 0.0376(12) Uani 1 1 d .
O2 O 0.19844(10) 0.1949(5) 0.3867(2) 0.0394(13) Uani 1 1 d .
O3 O 0.13073(10) 0.4039(6) 0.1546(2) 0.0476(13) Uani 1 1 d .
O4 O 0.06966(10) 0.3416(5) 0.2152(2) 0.0391(12) Uani 1 1 d .
Cl1 Cl 0.18117(4) 0.3927(2) 0.51281(9) 0.0569(5) Uani 1 1 d .
Cl2 Cl 0.08344(5) 0.1445(2) 0.08892(10) 0.0682(7) Uani 1 1 d .
C1 C 0.17832(18) 0.2402(8) 0.3366(3) 0.0304(17) Uani 1 1 d .
C2 C 0.19563(18) 0.2979(9) 0.2766(4) 0.048(2) Uani 1 1 d .
H2 H 0.2192 0.2975 0.2778 0.057 Uiso 1 1 calc R
C3 C 0.17894(17) 0.3518(8) 0.2197(3) 0.043(2) Uani 1 1 d .
H3 H 0.1913 0.3909 0.1834 0.052 Uiso 1 1 calc R
C4 C 0.14280(17) 0.3513(8) 0.2127(3) 0.0345(18) Uani 1 1 d .
C5 C 0.12442(16) 0.2921(8) 0.2701(3) 0.0269(17) Uani 1 1 d .
C6 C 0.14259(16) 0.2363(7) 0.3321(3) 0.0240(16) Uani 1 1 d .
C7 C 0.12432(17) 0.1714(7) 0.3878(3) 0.0288(17) Uani 1 1 d .
C8 C 0.08720(16) 0.1635(7) 0.3815(3) 0.0258(16) Uani 1 1 d .
C9 C 0.06961(16) 0.2260(8) 0.3246(3) 0.0266(17) Uani 1 1 d .
C10 C 0.08854(17) 0.2910(8) 0.2662(3) 0.0299(17) Uani 1 1 d .
C11 C 0.03459(17) 0.2253(9) 0.3218(3) 0.046(2) Uani 1 1 d .
H11 H 0.0229 0.2722 0.2841 0.055 Uiso 1 1 calc R
C12 C 0.01675(18) 0.1555(9) 0.3746(4) 0.053(2) Uani 1 1 d .
H12 H -0.0068 0.1537 0.3726 0.064 Uiso 1 1 calc R
C13 C 0.03447(18) 0.0895(10) 0.4296(3) 0.053(2) Uani 1 1 d .
H13 H 0.0227 0.0426 0.4654 0.063 Uiso 1 1 calc R
C14 C 0.06893(16) 0.0905(8) 0.4335(3) 0.0393(18) Uani 1 1 d .
H14 H 0.0804 0.0421 0.4712 0.047 Uiso 1 1 calc R
C15 C 0.2040(2) 0.0367(10) 0.5855(4) 0.052(2) Uani 1 1 d .
C16 C 0.23183(17) 0.0462(9) 0.5411(4) 0.048(2) Uani 1 1 d .
H16 H 0.2501 0.1172 0.5515 0.058 Uiso 1 1 calc R
C17 C 0.23120(17) -0.0504(9) 0.4832(3) 0.043(2) Uani 1 1 d .
H17 H 0.2496 -0.0455 0.4550 0.051 Uiso 1 1 calc R
C18 C 0.2043(2) -0.1556(9) 0.4645(4) 0.043(2) Uani 1 1 d .
C19 C 0.17690(18) -0.1616(8) 0.5044(4) 0.042(2) Uani 1 1 d .
H19 H 0.1583 -0.2275 0.4910 0.050 Uiso 1 1 calc R
C20 C 0.17653(18) -0.0673(10) 0.5667(4) 0.051(2) Uani 1 1 d .
H20 H 0.1581 -0.0751 0.5948 0.061 Uiso 1 1 calc R
C21 C 0.2032(2) 0.1507(11) 0.6484(3) 0.086(3) Uani 1 1 d .
H21A H 0.1806 0.1931 0.6533 0.129 Uiso 1 1 calc R
H21B H 0.2185 0.2440 0.6432 0.129 Uiso 1 1 calc R
H21C H 0.2100 0.0869 0.6885 0.129 Uiso 1 1 calc R
C22 C 0.20354(19) -0.2589(10) 0.3977(4) 0.057(2) Uani 1 1 d .
H22 H 0.2076 -0.3772 0.4110 0.069 Uiso 1 1 calc R
C23 C 0.2318(2) -0.2114(10) 0.3490(4) 0.090(3) Uani 1 1 d .
H23A H 0.2306 -0.2843 0.3096 0.135 Uiso 1 1 calc R
H23B H 0.2535 -0.2245 0.3724 0.135 Uiso 1 1 calc R
H23C H 0.2290 -0.0958 0.3346 0.135 Uiso 1 1 calc R
C24 C 0.1700(2) -0.2558(11) 0.3587(4) 0.094(3) Uani 1 1 d .
H24A H 0.1526 -0.2974 0.3875 0.141 Uiso 1 1 calc R
H24B H 0.1711 -0.3262 0.3188 0.141 Uiso 1 1 calc R
H24C H 0.1647 -0.1416 0.3450 0.141 Uiso 1 1 calc R
C25 C 0.0639(2) 0.5037(10) 0.0171(4) 0.060(2) Uani 1 1 d .
C26 C 0.0925(2) 0.6027(11) 0.0369(4) 0.064(2) Uani 1 1 d .
H26 H 0.1111 0.6060 0.0091 0.077 Uiso 1 1 calc R
C27 C 0.0931(2) 0.6975(10) 0.0991(5) 0.060(3) Uani 1 1 d .
H27 H 0.1122 0.7614 0.1108 0.072 Uiso 1 1 calc R
C28 C 0.0667(3) 0.6983(10) 0.1422(5) 0.062(3) Uani 1 1 d .
C29 C 0.0377(2) 0.6002(12) 0.1217(4) 0.065(3) Uani 1 1 d .
H29 H 0.0190 0.5994 0.1493 0.077 Uiso 1 1 calc R
C30 C 0.03673(19) 0.5066(10) 0.0622(5) 0.056(2) Uani 1 1 d .
H30 H 0.0175 0.4429 0.0512 0.067 Uiso 1 1 calc R
C31 C 0.0641(2) 0.4018(10) -0.0478(4) 0.105(4) Uani 1 1 d .
H31A H 0.0545 0.4677 -0.0850 0.157 Uiso 1 1 calc R
H31B H 0.0510 0.3005 -0.0425 0.157 Uiso 1 1 calc R
H31C H 0.0870 0.3720 -0.0574 0.157 Uiso 1 1 calc R
C32 C 0.0683(4) 0.7990(13) 0.2085(6) 0.115(4) Uani 1 1 d .
H32 H 0.0611 0.9139 0.1958 0.137 Uiso 1 1 calc R
C33 C 0.1038(3) 0.8177(15) 0.2380(6) 0.200(8) Uani 1 1 d .
H33A H 0.1079 0.9342 0.2498 0.299 Uiso 1 1 calc R
H33B H 0.1196 0.7824 0.2047 0.299 Uiso 1 1 calc R
H33C H 0.1065 0.7487 0.2783 0.299 Uiso 1 1 calc R
C34 C 0.0474(5) 0.7506(19) 0.2610(8) 0.290(12) Uani 1 1 d .
H34A H 0.0606 0.7418 0.3032 0.434 Uiso 1 1 calc R
H34B H 0.0373 0.6428 0.2501 0.434 Uiso 1 1 calc R
H34C H 0.0300 0.8338 0.2659 0.434 Uiso 1 1 calc R

loop_
_atom_site_aniso_label
_atom_site_aniso_U_11
_atom_site_aniso_U_22
_atom_site_aniso_U_33
_atom_site_aniso_U_23
_atom_site_aniso_U_13
_atom_site_aniso_U_12
Ru1 0.0298(4) 0.0446(4) 0.0348(4) 0.0116(3) -0.0041(3) 0.0015(3)
Ru2 0.0404(4) 0.0511(4) 0.0331(4) 0.0093(3) -0.0056(3) 0.0023(3)
O1 0.031(3) 0.049(3) 0.033(3) 0.017(2) 0.003(2) 0.002(2)
O2 0.027(3) 0.062(3) 0.029(3) 0.017(2) 0.001(2) 0.000(2)
O3 0.034(3) 0.076(4) 0.033(3) 0.018(3) 0.000(2) 0.002(3)
O4 0.030(3) 0.057(3) 0.031(3) 0.007(2) -0.003(2) 0.006(2)
Cl1 0.0501(13) 0.0484(13) 0.0720(14) 0.0003(11) -0.0012(10) -0.0003(11)
Cl2 0.0949(18) 0.0550(14) 0.0541(14) -0.0039(11) -0.0054(12) 0.0115(12)
C1 0.035(5) 0.027(4) 0.029(5) 0.008(3) 0.003(4) 0.006(3)
C2 0.025(5) 0.059(6) 0.060(6) 0.012(4) 0.005(4) 0.001(4)
C3 0.034(5) 0.065(6) 0.031(5) 0.016(4) 0.006(4) -0.001(4)
C4 0.030(5) 0.040(5) 0.034(5) -0.002(4) 0.008(4) 0.002(4)
C5 0.023(4) 0.032(4) 0.025(4) 0.002(3) -0.001(3) 0.003(3)
C6 0.023(4) 0.027(4) 0.023(4) 0.007(3) 0.000(3) 0.003(3)
C7 0.029(5) 0.025(4) 0.033(5) -0.005(3) 0.001(4) 0.001(3)
C8 0.027(4) 0.022(4) 0.028(4) -0.004(3) 0.001(3) -0.002(3)
C9 0.022(4) 0.038(4) 0.019(4) -0.005(3) -0.004(3) -0.002(3)
C10 0.029(5) 0.031(4) 0.029(5) -0.001(3) -0.007(4) 0.008(3)
C11 0.032(5) 0.066(6) 0.039(5) 0.004(4) -0.004(4) 0.002(4)
C12 0.030(5) 0.081(7) 0.049(5) 0.001(5) 0.002(4) 0.000(4)
C13 0.039(5) 0.084(6) 0.037(5) 0.015(5) 0.010(4) -0.004(5)
C14 0.026(4) 0.062(5) 0.030(4) 0.006(4) 0.000(3) -0.007(4)
C15 0.052(6) 0.059(6) 0.044(5) 0.008(4) -0.012(4) 0.006(5)
C16 0.024(5) 0.064(6) 0.055(6) 0.017(5) -0.020(4) -0.010(4)
C17 0.035(5) 0.062(6) 0.031(5) 0.016(4) 0.002(4) 0.004(4)
C18 0.044(6) 0.044(5) 0.041(5) 0.011(4) 0.006(4) 0.009(4)
C19 0.037(5) 0.043(5) 0.044(5) 0.013(4) -0.010(4) -0.013(4)
C20 0.039(5) 0.066(6) 0.047(5) 0.036(5) -0.003(4) 0.000(5)
C21 0.101(8) 0.115(8) 0.039(6) -0.005(5) -0.025(5) 0.003(6)
C22 0.055(6) 0.048(6) 0.068(7) 0.014(5) 0.002(5) 0.014(4)
C23 0.122(9) 0.078(7) 0.070(7) 0.007(5) 0.016(6) 0.030(6)
C24 0.094(8) 0.109(8) 0.076(7) -0.036(6) -0.039(6) 0.033(6)
C25 0.064(7) 0.064(6) 0.051(6) 0.021(5) -0.025(5) 0.000(5)
C26 0.057(6) 0.076(7) 0.059(6) 0.036(6) 0.008(5) 0.011(5)
C27 0.068(7) 0.048(6) 0.063(7) 0.012(5) -0.024(6) -0.013(5)
C28 0.083(8) 0.047(6) 0.056(7) 0.008(5) 0.002(6) 0.026(6)
C29 0.041(6) 0.099(8) 0.054(6) 0.021(6) 0.003(4) 0.026(6)
C30 0.037(6) 0.067(6) 0.062(6) 0.028(5) -0.021(5) -0.015(4)
C31 0.192(11) 0.091(8) 0.029(5) 0.004(5) -0.024(6) -0.021(7)
C32 0.183(14) 0.072(8) 0.088(10) -0.018(7) 0.003(9) 0.041(8)
C33 0.254(17) 0.183(14) 0.151(13) -0.119(11) -0.140(13) 0.114(13)
C34 0.49(3) 0.205(19) 0.185(16) -0.121(14) 0.19(2) -0.110(19)

loop_
_atom_type_symbol
_atom_type_description
_atom_type_scat_dispersion_real
_atom_type_scat_dispersion_imag
_atom_type_scat_source
C C 0.0033 0.0016 'International Tables Vol C Tables 4.2.6.8 and 6.1.1.4'
H H 0.0000 0.0000 'International Tables Vol C Tables 4.2.6.8 and 6.1.1.4'
O O 0.0106 0.0060 'International Tables Vol C Tables 4.2.6.8 and 6.1.1.4'
Cl Cl 0.1484 0.1585 'International Tables Vol C Tables 4.2.6.8 and 6.1.1.4'
Ru Ru -1.2594 0.8363 'International Tables Vol C Tables 4.2.6.8 and 6.1.1.4'

loop_
_geom_angle_atom_site_label_1
_geom_angle_atom_site_label_2
_geom_angle_atom_site_label_3
_geom_angle
O1 Ru1 O2 85.69(16)
O1 Ru1 C17 146.1(3)
O2 Ru1 C17 90.0(2)
O1 Ru1 C19 88.4(2)
O2 Ru1 C19 126.2(2)
C17 Ru1 C19 67.4(3)
O1 Ru1 C16 164.3(2)
O2 Ru1 C16 109.9(2)
C17 Ru1 C16 37.2(2)
C19 Ru1 C16 81.1(3)
O1 Ru1 C18 109.5(2)
O2 Ru1 C18 96.9(2)
C17 Ru1 C18 37.7(2)
C19 Ru1 C18 36.8(2)
C16 Ru1 C18 68.2(3)
O1 Ru1 C20 96.1(2)
O2 Ru1 C20 164.3(2)
C17 Ru1 C20 79.8(3)
C19 Ru1 C20 38.6(2)
C16 Ru1 C20 68.4(3)
C18 Ru1 C20 67.8(3)
O1 Ru1 C15 126.4(3)
O2 Ru1 C15 147.0(3)
C17 Ru1 C15 67.7(3)
C19 Ru1 C15 68.7(3)
C16 Ru1 C15 38.5(2)
C18 Ru1 C15 80.5(3)
C20 Ru1 C15 37.4(2)
O1 Ru1 Cl1 85.73(13)
O2 Ru1 Cl1 84.40(13)
C17 Ru1 Cl1 127.3(2)
C19 Ru1 Cl1 148.3(2)
C16 Ru1 Cl1 97.1(2)
C18 Ru1 Cl1 164.8(2)
C20 Ru1 Cl1 111.2(2)
C15 Ru1 Cl1 90.2(2)
O3 Ru2 O4 85.48(17)
O3 Ru2 C27 89.3(3)
O4 Ru2 C27 126.5(3)
O3 Ru2 C30 163.5(3)
O4 Ru2 C30 111.0(3)
C27 Ru2 C30 79.8(3)
O3 Ru2 C29 146.6(3)
O4 Ru2 C29 90.3(2)
C27 Ru2 C29 66.9(3)
C30 Ru2 C29 37.2(3)
O3 Ru2 C26 96.2(2)
O4 Ru2 C26 164.8(3)
C27 Ru2 C26 38.7(3)
C30 Ru2 C26 67.5(3)
C29 Ru2 C26 80.0(3)
O3 Ru2 C28 109.2(3)
O4 Ru2 C28 96.5(3)
C27 Ru2 C28 36.7(3)
C30 Ru2 C28 68.7(3)
C29 Ru2 C28 38.4(3)
C26 Ru2 C28 68.7(3)
O3 Ru2 C25 126.3(3)
O4 Ru2 C25 146.9(3)
C27 Ru2 C25 69.2(3)
C30 Ru2 C25 37.9(3)
C29 Ru2 C25 68.3(3)
C26 Ru2 C25 37.9(3)
C28 Ru2 C25 82.4(3)
O3 Ru2 Cl2 85.45(14)
O4 Ru2 Cl2 83.67(13)
C27 Ru2 Cl2 148.9(3)
C30 Ru2 Cl2 97.4(2)
C29 Ru2 Cl2 127.0(3)
C26 Ru2 Cl2 111.5(3)
C28 Ru2 Cl2 165.3(3)
C25 Ru2 Cl2 89.5(2)
C7 O1 Ru1 131.0(4)
C1 O2 Ru1 128.5(4)
C4 O3 Ru2 129.7(4)
C10 O4 Ru2 131.1(4)
O2 C1 C6 128.9(6)
O2 C1 C2 113.9(6)
C6 C1 C2 117.2(6)
C3 C2 C1 122.5(7)
C2 C3 C4 122.4(7)
O3 C4 C3 114.8(6)
O3 C4 C5 127.9(6)
C3 C4 C5 117.4(6)
C10 C5 C4 119.7(6)
C10 C5 C6 120.2(5)
C4 C5 C6 120.1(6)
C1 C6 C7 119.7(6)
C1 C6 C5 120.4(5)
C7 C6 C5 119.9(6)
O1 C7 C6 126.2(6)
O1 C7 C8 114.8(6)
C6 C7 C8 119.0(6)
C9 C8 C14 118.5(6)
C9 C8 C7 121.5(6)
C14 C8 C7 120.0(6)
C8 C9 C11 120.1(6)
C8 C9 C10 119.5(6)
C11 C9 C10 120.4(6)
O4 C10 C5 126.1(6)
O4 C10 C9 114.2(6)
C5 C10 C9 119.7(6)
C9 C11 C12 120.6(7)
C13 C12 C11 118.6(7)
C14 C13 C12 121.6(7)
C13 C14 C8 120.5(6)
C20 C15 C16 118.7(7)
C20 C15 C21 121.2(8)
C16 C15 C21 119.9(8)
C20 C15 Ru1 70.9(4)
C16 C15 Ru1 69.3(4)
C21 C15 Ru1 127.2(5)
C17 C16 C15 119.0(7)
C17 C16 Ru1 70.6(4)
C15 C16 Ru1 72.2(4)
C16 C17 C18 122.9(7)
C16 C17 Ru1 72.2(4)
C18 C17 Ru1 72.4(4)
C19 C18 C17 119.2(7)
C19 C18 C22 118.6(7)
C17 C18 C22 122.1(7)
C19 C18 Ru1 70.9(4)
C17 C18 Ru1 69.9(4)
C22 C18 Ru1 128.6(5)
C18 C19 C20 120.4(7)
C18 C19 Ru1 72.2(4)
C20 C19 Ru1 71.9(4)
C15 C20 C19 119.7(7)
C15 C20 Ru1 71.8(4)
C19 C20 Ru1 69.5(4)
C24 C22 C18 114.1(6)
C24 C22 C23 109.2(7)
C18 C22 C23 113.8(7)
C30 C25 C26 115.9(8)
C30 C25 C31 124.4(9)
C26 C25 C31 119.7(9)
C30 C25 Ru2 69.4(4)
C26 C25 Ru2 69.6(4)
C31 C25 Ru2 130.2(5)
C25 C26 C27 120.6(8)
C25 C26 Ru2 72.5(4)
C27 C26 Ru2 70.1(4)
C28 C27 C26 122.7(8)
C28 C27 Ru2 73.0(5)
C26 C27 Ru2 71.2(4)
C27 C28 C29 116.7(9)
C27 C28 C32 121.4(11)
C29 C28 C32 121.9(10)
C27 C28 Ru2 70.3(5)
C29 C28 Ru2 70.0(5)
C32 C28 Ru2 130.3(6)
C30 C29 C28 121.6(8)
C30 C29 Ru2 71.2(4)
C28 C29 Ru2 71.6(4)
C29 C30 C25 122.5(8)
C29 C30 Ru2 71.5(4)
C25 C30 Ru2 72.7(4)
C34 C32 C33 108.3(12)
C34 C32 C28 118.5(12)
C33 C32 C28 112.7(10)

loop_
_geom_bond_atom_site_label_1
_geom_bond_atom_site_label_2
_geom_bond_distance
Ru1 O1 2.030(4)
Ru1 O2 2.063(4)
Ru1 C17 2.127(7)
Ru1 C19 2.143(6)
Ru1 C16 2.148(6)
Ru1 C18 2.159(7)
Ru1 C20 2.175(6)
Ru1 C15 2.186(7)
Ru1 Cl1 2.410(2)
Ru2 O3 2.032(4)
Ru2 O4 2.050(4)
Ru2 C27 2.146(7)
Ru2 C30 2.154(7)
Ru2 C29 2.158(7)
Ru2 C26 2.161(7)
Ru2 C28 2.179(8)
Ru2 C25 2.198(7)
Ru2 Cl2 2.404(2)
O1 C7 1.302(6)
O2 C1 1.287(7)
O3 C4 1.283(7)
O4 C10 1.284(6)
C1 C6 1.410(8)
C1 C2 1.452(8)
C2 C3 1.339(8)
C3 C4 1.428(8)
C4 C5 1.436(8)
C5 C10 1.416(8)
C5 C6 1.452(7)
C6 C7 1.424(8)
C7 C8 1.467(8)
C8 C9 1.379(8)
C8 C14 1.393(8)
C9 C11 1.382(8)
C9 C10 1.479(8)
C11 C12 1.385(8)
C12 C13 1.362(8)
C13 C14 1.359(8)
C15 C20 1.397(9)
C15 C16 1.428(9)
C15 C21 1.525(9)
C16 C17 1.363(8)
C17 C18 1.385(9)
C18 C19 1.359(8)
C18 C22 1.538(9)
C19 C20 1.427(9)
C22 C24 1.503(9)
C22 C23 1.540(9)
C25 C30 1.413(10)
C25 C26 1.417(10)
C25 C31 1.501(9)
C26 C27 1.426(10)
C27 C28 1.363(10)
C28 C29 1.426(10)
C28 C32 1.519(11)
C29 C30 1.377(10)
C32 C34 1.394(14)
C32 C33 1.499(14)
